data_4083503
loop_
_publ_author_name
'Han, Ying-Feng'
'Lin, Yue-Jian'
'Jia, Wei-Guo'
'Jin, Guo-Xin'

_publ_section_title
;
 Synthesis, Characterization, and Electrochemical Properties of Molecular
 Rectangles of Half-Sandwich Iridium Complexes Containing Bridging
 Chloranilate Ligands&#x2020;
;
_journal_issue 16
_journal_name_full Organometallics
_journal_page_first 4088
_journal_paper_doi 10.1021/om800426e
_journal_volume 27
_journal_year 2008
_chemical_formula_sum 'C80 H80 Cl4 F12 Ir4 N4 O20 S4'
_chemical_formula_weight 2684.32
_chemical_name_systematic
; 
 ? 
;
_space_group_IT_number 2
_symmetry_cell_setting triclinic
_symmetry_space_group_name_Hall '-P 1'
_symmetry_space_group_name_H-M 'P -1'
_atom_sites_solution_hydrogens geom
_atom_sites_solution_primary direct
_atom_sites_solution_secondary difmap
_audit_creation_method SHELXL-97
_cell_angle_alpha 103.330(11)
_cell_angle_beta 101.033(8)
_cell_angle_gamma 99.267(8)
_cell_formula_units_Z 1
_cell_length_a 8.430(5)
_cell_length_b 16.397(10)
_cell_length_c 21.769(13)
_cell_measurement_reflns_used 994
_cell_measurement_temperature 293(2)
_cell_measurement_theta_max 25.845
_cell_measurement_theta_min 2.979
_cell_volume 2807(3)
_computing_cell_refinement 'Bruker SMART'
_computing_data_collection 'Bruker SMART'
_computing_data_reduction 'Bruker SHELXTL'
_computing_molecular_graphics 'Bruker SHELXTL'
_computing_publication_material 'Bruker SHELXTL'
_computing_structure_refinement 'SHELXL-97 (Sheldrick, 1997)'
_computing_structure_solution 'SHELXS-97 (Sheldrick, 1990)'
_diffrn_ambient_temperature 293(2)
_diffrn_measured_fraction_theta_full 0.977
_diffrn_measured_fraction_theta_max 0.977
_diffrn_measurement_device_type 'CCD area detector'
_diffrn_measurement_method 'phi and omega scans'
_diffrn_radiation_monochromator graphite
_diffrn_radiation_source 'fine-focus sealed tube'
_diffrn_radiation_type MoK\a
_diffrn_radiation_wavelength 0.71073
_diffrn_reflns_av_R_equivalents 0.0396
_diffrn_reflns_av_sigmaI/netI 0.1100
_diffrn_reflns_limit_h_max 10
_diffrn_reflns_limit_h_min -8
_diffrn_reflns_limit_k_max 19
_diffrn_reflns_limit_k_min -13
_diffrn_reflns_limit_l_max 23
_diffrn_reflns_limit_l_min -25
_diffrn_reflns_number 11605
_diffrn_reflns_theta_full 25.01
_diffrn_reflns_theta_max 25.01
_diffrn_reflns_theta_min 0.99
_diffrn_standards_decay_% 9.88
_exptl_absorpt_coefficient_mu 4.972
_exptl_absorpt_correction_T_max 0.6362
_exptl_absorpt_correction_T_min 0.5225
_exptl_absorpt_correction_type multi-scan
_exptl_absorpt_process_details sadabs
_exptl_crystal_colour 'dark red'
_exptl_crystal_density_diffrn 1.588
_exptl_crystal_density_method 'not measured'
_exptl_crystal_description prism
_exptl_crystal_F_000 1296
_exptl_crystal_size_max 0.15
_exptl_crystal_size_mid 0.12
_exptl_crystal_size_min 0.10
_refine_diff_density_max 2.346
_refine_diff_density_min -1.188
_refine_diff_density_rms 0.188
_refine_ls_extinction_method none
_refine_ls_goodness_of_fit_ref 0.937
_refine_ls_hydrogen_treatment constr
_refine_ls_matrix_type full
_refine_ls_number_parameters 546
_refine_ls_number_reflns 9659
_refine_ls_number_restraints 0
_refine_ls_restrained_S_all 0.937
_refine_ls_R_factor_all 0.0991
_refine_ls_R_factor_gt 0.0590
_refine_ls_shift/su_max 0.001
_refine_ls_shift/su_mean 0.000
_refine_ls_structure_factor_coef Fsqd
_refine_ls_weighting_details 'calc w=1/[\s^2^(Fo^2^)+(0.0701P)^2^+0.0000P] where P=(Fo^2^+2Fc^2^)/3'
_refine_ls_weighting_scheme calc
_refine_ls_wR_factor_gt 0.1342
_refine_ls_wR_factor_ref 0.1457
_reflns_number_gt 5859
_reflns_number_total 9659
_reflns_threshold_expression >2sigma(I)
_cod_data_source_file om800426e-file001.cif
_cod_data_source_block compound_5e
_cod_depositor_comments
;
The following automatic conversions were performed:

'_symmetry_cell_setting' value 'Triclinic' changed to 'triclinic'
according to
/usr/data/users/saulius/automatic-downloads/retrospective/ACS/lib/dictionaries/cif_core.dic
dictionary named 'cif_core.dic' version 2.4.2 from 2011-04-26.

Automatic conversion script
Id: cif_fix_values 2281 2013-09-26 08:29:07Z andrius 
;
_cod_original_sg_symbol_H-M P-1
_cod_database_code 4083503

loop_
_symmetry_equiv_pos_as_xyz
'x, y, z'
'-x, -y, -z'

loop_
_atom_site_label
_atom_site_type_symbol
_atom_site_fract_x
_atom_site_fract_y
_atom_site_fract_z
_atom_site_U_iso_or_equiv
_atom_site_adp_type
_atom_site_occupancy
_atom_site_symmetry_multiplicity
_atom_site_calc_flag
_atom_site_refinement_flags
Ir1 Ir 0.04442(5) 0.88294(3) 0.63695(2) 0.03739(15) Uani 1 1 d .
Ir2 Ir 0.36813(6) 0.51775(3) 0.78346(2) 0.04150(16) Uani 1 1 d .
N1 N 0.1133(13) 0.9656(6) 0.7298(4) 0.044(2) Uani 1 1 d .
O1 O -0.0274(8) 0.7892(5) 0.6842(4) 0.0403(19) Uani 1 1 d .
O2 O 0.2627(9) 0.8382(5) 0.6645(4) 0.044(2) Uani 1 1 d .
O3 O 0.4489(9) 0.6236(5) 0.7474(4) 0.044(2) Uani 1 1 d .
O4 O 0.1582(9) 0.5766(5) 0.7701(4) 0.045(2) Uani 1 1 d .
Cl1 Cl 0.5660(4) 0.7663(3) 0.6933(2) 0.0723(11) Uani 1 1 d .
Cl2 Cl -0.1413(4) 0.6521(3) 0.7450(2) 0.0768(12) Uani 1 1 d .
C1 C 0.0800(13) 0.7484(7) 0.7013(5) 0.035(3) Uani 1 1 d .
C2 C 0.2483(14) 0.7770(7) 0.6900(5) 0.038(3) Uani 1 1 d .
C3 C 0.3731(13) 0.7333(8) 0.7072(6) 0.044(3) Uani 1 1 d .
C4 C 0.3421(14) 0.6654(7) 0.7334(5) 0.037(3) Uani 1 1 d .
C5 C 0.1759(13) 0.6393(7) 0.7455(5) 0.037(3) Uani 1 1 d .
C6 C 0.0510(15) 0.6797(8) 0.7299(6) 0.051(3) Uani 1 1 d .
C7 C 0.0068(18) 0.9824(11) 0.7669(8) 0.089(6) Uani 1 1 d .
H7 H -0.1011 0.9501 0.7520 0.106 Uiso 1 1 calc R
C8 C 0.045(2) 1.0431(14) 0.8249(9) 0.124(8) Uani 1 1 d .
H8 H -0.0355 1.0500 0.8485 0.148 Uiso 1 1 calc R
C9 C 0.197(2) 1.0931(11) 0.8481(8) 0.080(5) Uani 1 1 d .
C10 C 0.3057(16) 1.0810(9) 0.8092(7) 0.066(4) Uani 1 1 d .
H10 H 0.4088 1.1181 0.8213 0.079 Uiso 1 1 calc R
C11 C 0.266(2) 1.0133(11) 0.7510(8) 0.086(5) Uani 1 1 d .
H11 H 0.3458 1.0026 0.7280 0.104 Uiso 1 1 calc R
C12 C 0.244(3) 1.1610(13) 0.9098(8) 0.108(7) Uani 1 1 d .
H12 H 0.1585 1.1712 0.9302 0.129 Uiso 1 1 calc R
C19 C -0.1618(15) 0.9132(9) 0.5801(6) 0.054(3) Uani 1 1 d .
C20 C -0.0155(14) 0.9758(8) 0.5869(6) 0.048(3) Uani 1 1 d .
C21 C 0.0923(15) 0.9330(9) 0.5599(6) 0.050(3) Uani 1 1 d .
C22 C 0.0190(16) 0.8418(9) 0.5340(6) 0.052(3) Uani 1 1 d .
C23 C -0.1393(17) 0.8324(8) 0.5465(6) 0.054(4) Uani 1 1 d .
C24 C -0.3220(16) 0.9269(11) 0.5976(8) 0.092(6) Uani 1 1 d .
H24A H -0.3912 0.9405 0.5625 0.138 Uiso 1 1 calc R
H24B H -0.2991 0.9734 0.6362 0.138 Uiso 1 1 calc R
H24C H -0.3777 0.8756 0.6051 0.138 Uiso 1 1 calc R
C25 C 0.013(2) 1.0719(9) 0.6176(8) 0.079(5) Uani 1 1 d .
H25A H 0.1294 1.0960 0.6320 0.119 Uiso 1 1 calc R
H25B H -0.0370 1.0816 0.6541 0.119 Uiso 1 1 calc R
H25C H -0.0363 1.0986 0.5861 0.119 Uiso 1 1 calc R
C26 C 0.2674(17) 0.9742(10) 0.5545(7) 0.075(4) Uani 1 1 d .
H26A H 0.2580 1.0166 0.5309 0.112 Uiso 1 1 calc R
H26B H 0.3150 0.9305 0.5320 0.112 Uiso 1 1 calc R
H26C H 0.3368 1.0007 0.5973 0.112 Uiso 1 1 calc R
C27 C 0.099(2) 0.7783(10) 0.4996(7) 0.092(6) Uani 1 1 d .
H27A H 0.2109 0.7864 0.5234 0.138 Uiso 1 1 calc R
H27B H 0.0975 0.7853 0.4569 0.138 Uiso 1 1 calc R
H27C H 0.0395 0.7216 0.4960 0.138 Uiso 1 1 calc R
C28 C -0.267(2) 0.7497(11) 0.5281(8) 0.095(6) Uani 1 1 d .
H28A H -0.3256 0.7378 0.4835 0.143 Uiso 1 1 calc R
H28B H -0.3439 0.7550 0.5555 0.143 Uiso 1 1 calc R
H28C H -0.2134 0.7036 0.5337 0.143 Uiso 1 1 calc R
C29 C 0.2527(18) 0.3945(8) 0.7183(7) 0.061(4) Uani 1 1 d .
C30 C 0.409(2) 0.4203(9) 0.7081(6) 0.072(4) Uani 1 1 d .
C31 C 0.5323(18) 0.4339(9) 0.7692(7) 0.067(4) Uani 1 1 d .
C32 C 0.4376(14) 0.4115(7) 0.8148(6) 0.047(3) Uani 1 1 d .
C33 C 0.2688(16) 0.3903(9) 0.7828(7) 0.060(4) Uani 1 1 d .
C34 C 0.091(3) 0.3699(11) 0.6690(8) 0.139(10) Uani 1 1 d .
H34A H 0.0279 0.3174 0.6722 0.209 Uiso 1 1 calc R
H34B H 0.1108 0.3619 0.6263 0.209 Uiso 1 1 calc R
H34C H 0.0305 0.4145 0.6770 0.209 Uiso 1 1 calc R
C35 C 0.465(3) 0.4363(12) 0.6514(8) 0.116(7) Uani 1 1 d .
H35A H 0.5746 0.4267 0.6536 0.174 Uiso 1 1 calc R
H35B H 0.4641 0.4947 0.6508 0.174 Uiso 1 1 calc R
H35C H 0.3911 0.3982 0.6125 0.174 Uiso 1 1 calc R
C36 C 0.7193(17) 0.4539(10) 0.7845(9) 0.100(6) Uani 1 1 d .
H36A H 0.7623 0.4725 0.8308 0.150 Uiso 1 1 calc R
H36B H 0.7572 0.4987 0.7657 0.150 Uiso 1 1 calc R
H36C H 0.7571 0.4034 0.7668 0.150 Uiso 1 1 calc R
C37 C 0.5136(19) 0.4110(11) 0.8832(7) 0.091(5) Uani 1 1 d .
H37A H 0.4431 0.4292 0.9111 0.136 Uiso 1 1 calc R
H37B H 0.6202 0.4494 0.8983 0.136 Uiso 1 1 calc R
H37C H 0.5259 0.3540 0.8839 0.136 Uiso 1 1 calc R
C38 C 0.127(2) 0.3590(11) 0.8096(9) 0.107(6) Uani 1 1 d .
H38A H 0.0391 0.3881 0.7993 0.161 Uiso 1 1 calc R
H38B H 0.1629 0.3704 0.8559 0.161 Uiso 1 1 calc R
H38C H 0.0870 0.2983 0.7907 0.161 Uiso 1 1 calc R
S1 S 0.5869(12) 0.1985(6) 0.6276(5) 0.184(3) Uani 1 1 d .
O5 O 0.617(2) 0.1333(10) 0.5880(8) 0.158(7) Uani 1 1 d .
O6 O 0.6753(19) 0.2849(8) 0.6382(9) 0.151(6) Uani 1 1 d .
O7 O 0.4094(18) 0.2016(12) 0.6349(17) 0.313(18) Uani 1 1 d .
C39 C 0.620(2) 0.1780(12) 0.7077(8) 0.066(4) Uiso 1 1 d .
F1 F 0.566(2) 0.0975(9) 0.7041(7) 0.185(7) Uani 1 1 d .
F2 F 0.782(3) 0.1824(10) 0.7232(8) 0.231(9) Uani 1 1 d .
F3 F 0.613(3) 0.2398(11) 0.7571(10) 0.244(9) Uani 1 1 d .
S2 S 0.9688(9) 0.5463(6) 0.0002(4) 0.102(3) Uani 0.50 1 d P
O8 O 1.0776(18) 0.6105(10) 0.0512(7) 0.169(6) Uani 0.50 1 d P
O9 O 0.9528(17) 0.5651(11) -0.0583(7) 0.162(6) Uani 0.50 1 d P
O10 O 0.8093(14) 0.5352(11) 0.0159(6) 0.152(6) Uani 0.50 1 d P
C40 C 0.9688(9) 0.5463(6) 0.0002(4) 0.102(3) Uani 0.50 1 d P
F4 F 1.0776(18) 0.6105(10) 0.0512(7) 0.169(6) Uani 0.50 1 d P
F5 F 0.9528(17) 0.5651(11) -0.0583(7) 0.162(6) Uani 0.50 1 d P
F6 F 0.8093(14) 0.5352(11) 0.0159(6) 0.152(6) Uani 0.50 1 d P
N2 N 0.5503(13) 1.3913(6) 1.1248(4) 0.045(3) Uani 1 1 d .
C13 C 0.387(2) 1.2079(10) 0.9390(7) 0.089(6) Uani 1 1 d .
H13 H 0.4713 1.1977 0.9181 0.107 Uiso 1 1 calc R
C16 C 0.440(3) 1.2777(9) 1.0029(6) 0.079(5) Uani 1 1 d .
C15 C 0.604(2) 1.3211(10) 1.0246(7) 0.084(5) Uani 1 1 d .
H15 H 0.6800 1.3105 0.9995 0.100 Uiso 1 1 calc R
C14 C 0.6514(18) 1.3808(9) 1.0848(6) 0.060(4) Uani 1 1 d .
H14 H 0.7578 1.4148 1.0978 0.072 Uiso 1 1 calc R
C18 C 0.3895(17) 1.3439(10) 1.1064(7) 0.068(4) Uani 1 1 d .
H18 H 0.3161 1.3511 1.1331 0.082 Uiso 1 1 calc R
C17 C 0.345(2) 1.2868(9) 1.0476(7) 0.073(5) Uani 1 1 d .
H17 H 0.2418 1.2502 1.0363 0.087 Uiso 1 1 calc R

loop_
_atom_site_aniso_label
_atom_site_aniso_U_11
_atom_site_aniso_U_22
_atom_site_aniso_U_33
_atom_site_aniso_U_23
_atom_site_aniso_U_13
_atom_site_aniso_U_12
Ir1 0.0395(3) 0.0319(3) 0.0428(3) 0.0146(2) 0.0035(2) 0.0142(2)
Ir2 0.0444(3) 0.0334(3) 0.0457(3) 0.0128(2) 0.0000(2) 0.0153(2)
N1 0.046(6) 0.044(6) 0.043(6) 0.011(5) 0.011(5) 0.014(5)
O1 0.025(4) 0.039(5) 0.073(5) 0.035(4) 0.015(4) 0.019(4)
O2 0.034(4) 0.034(5) 0.065(5) 0.028(4) 0.004(4) 0.004(4)
O3 0.042(5) 0.040(5) 0.062(5) 0.029(4) 0.017(4) 0.019(4)
O4 0.031(4) 0.044(5) 0.063(5) 0.024(4) 0.010(4) 0.007(4)
Cl1 0.0374(18) 0.091(3) 0.125(3) 0.072(3) 0.0366(19) 0.0331(19)
Cl2 0.0394(18) 0.086(3) 0.144(4) 0.080(3) 0.043(2) 0.0292(19)
C1 0.031(6) 0.029(6) 0.054(7) 0.021(5) 0.010(5) 0.018(5)
C2 0.043(7) 0.027(6) 0.049(7) 0.014(5) 0.014(5) 0.018(6)
C3 0.025(6) 0.051(8) 0.063(8) 0.020(7) 0.011(5) 0.017(6)
C4 0.049(7) 0.033(6) 0.043(7) 0.020(5) 0.017(5) 0.030(6)
C5 0.040(7) 0.029(6) 0.054(7) 0.027(6) 0.014(5) 0.016(5)
C6 0.046(7) 0.064(9) 0.068(9) 0.043(7) 0.027(6) 0.029(7)
C7 0.048(9) 0.097(14) 0.089(12) -0.019(11) 0.007(8) 0.000(9)
C8 0.089(14) 0.141(19) 0.105(14) -0.049(14) 0.051(12) 0.008(13)
C9 0.086(12) 0.072(11) 0.068(11) 0.005(9) 0.017(9) -0.004(10)
C10 0.041(8) 0.055(9) 0.090(11) -0.008(8) 0.028(8) 0.002(7)
C11 0.085(13) 0.105(15) 0.070(11) 0.018(10) 0.038(9) 0.007(11)
C12 0.128(17) 0.122(17) 0.050(10) -0.010(11) 0.010(10) 0.022(14)
C19 0.045(8) 0.058(9) 0.066(9) 0.029(7) 0.006(6) 0.019(7)
C20 0.042(7) 0.044(7) 0.072(9) 0.043(7) 0.006(6) 0.022(6)
C21 0.046(8) 0.062(9) 0.041(7) 0.014(6) -0.002(6) 0.018(7)
C22 0.049(8) 0.054(9) 0.046(8) 0.007(7) 0.005(6) 0.002(7)
C23 0.062(9) 0.034(7) 0.052(8) 0.021(6) -0.018(6) -0.004(7)
C24 0.056(9) 0.125(15) 0.155(16) 0.100(13) 0.050(10) 0.070(10)
C25 0.099(12) 0.052(9) 0.104(12) 0.043(9) 0.031(10) 0.028(9)
C26 0.079(11) 0.080(11) 0.077(10) 0.035(9) 0.027(8) 0.017(9)
C27 0.152(17) 0.069(11) 0.067(11) 0.020(9) 0.041(11) 0.037(12)
C28 0.094(13) 0.092(14) 0.082(12) 0.038(10) -0.011(9) -0.013(11)
C29 0.063(10) 0.039(8) 0.061(9) -0.003(7) -0.016(7) 0.016(7)
C30 0.117(14) 0.059(10) 0.041(8) 0.005(7) 0.019(9) 0.034(10)
C31 0.084(11) 0.058(9) 0.090(11) 0.044(8) 0.034(9) 0.054(9)
C32 0.034(7) 0.022(6) 0.080(9) 0.018(6) -0.001(6) 0.004(5)
C33 0.046(8) 0.047(8) 0.094(11) 0.028(8) 0.024(8) 0.010(7)
C34 0.20(2) 0.065(12) 0.090(13) -0.003(10) -0.073(14) -0.001(14)
C35 0.20(2) 0.106(15) 0.065(11) 0.029(11) 0.056(13) 0.076(16)
C36 0.046(9) 0.074(12) 0.186(19) 0.037(12) 0.036(11) 0.019(9)
C37 0.082(11) 0.113(15) 0.082(11) 0.061(11) -0.005(9) 0.015(11)
C38 0.076(12) 0.081(13) 0.142(17) 0.024(12) -0.015(11) 0.010(11)
S1 0.187(8) 0.119(6) 0.270(11) 0.070(7) 0.079(8) 0.046(6)
O5 0.243(19) 0.090(11) 0.152(14) 0.008(10) 0.085(13) 0.062(12)
O6 0.143(13) 0.061(9) 0.262(19) 0.061(11) 0.076(12) 0.001(9)
O7 0.055(10) 0.147(17) 0.73(6) 0.11(3) 0.074(19) 0.036(11)
F1 0.259(18) 0.121(11) 0.179(13) 0.025(10) 0.118(13) -0.003(12)
F2 0.35(3) 0.129(14) 0.182(15) 0.019(11) -0.006(16) 0.060(17)
F3 0.34(3) 0.164(16) 0.26(2) 0.029(15) 0.160(19) 0.054(17)
S2 0.055(5) 0.147(9) 0.088(5) 0.027(6) 0.000(4) -0.001(5)
O8 0.151(13) 0.174(15) 0.136(12) 0.020(11) 0.007(10) -0.027(12)
O9 0.141(12) 0.213(17) 0.145(12) 0.110(12) 0.011(9) 0.015(11)
O10 0.086(9) 0.241(18) 0.132(11) 0.048(11) 0.027(8) 0.047(10)
C40 0.055(5) 0.147(9) 0.088(5) 0.027(6) 0.000(4) -0.001(5)
F4 0.151(13) 0.174(15) 0.136(12) 0.020(11) 0.007(10) -0.027(12)
F5 0.141(12) 0.213(17) 0.145(12) 0.110(12) 0.011(9) 0.015(11)
F6 0.086(9) 0.241(18) 0.132(11) 0.048(11) 0.027(8) 0.047(10)
N2 0.073(8) 0.021(5) 0.031(5) -0.004(4) -0.003(5) 0.012(5)
C13 0.129(16) 0.072(12) 0.043(9) 0.014(8) -0.002(9) -0.016(11)
C16 0.164(18) 0.033(8) 0.039(9) 0.016(7) 0.002(10) 0.032(10)
C15 0.098(13) 0.058(10) 0.061(10) -0.012(8) 0.005(9) -0.023(10)
C14 0.077(10) 0.060(9) 0.031(7) 0.002(7) 0.015(7) -0.009(8)
C18 0.054(9) 0.074(11) 0.061(9) -0.009(8) 0.005(7) 0.018(8)
C17 0.092(12) 0.050(9) 0.057(9) -0.018(8) 0.028(8) -0.004(8)

loop_
_atom_type_symbol
_atom_type_description
_atom_type_scat_dispersion_real
_atom_type_scat_dispersion_imag
_atom_type_scat_source
C C 0.0033 0.0016 'International Tables Vol C Tables 4.2.6.8 and 6.1.1.4'
H H 0.0000 0.0000 'International Tables Vol C Tables 4.2.6.8 and 6.1.1.4'
N N 0.0061 0.0033 'International Tables Vol C Tables 4.2.6.8 and 6.1.1.4'
O O 0.0106 0.0060 'International Tables Vol C Tables 4.2.6.8 and 6.1.1.4'
F F 0.0171 0.0103 'International Tables Vol C Tables 4.2.6.8 and 6.1.1.4'
S S 0.1246 0.1234 'International Tables Vol C Tables 4.2.6.8 and 6.1.1.4'
Cl Cl 0.1484 0.1585 'International Tables Vol C Tables 4.2.6.8 and 6.1.1.4'
Ir Ir -1.4442 7.9887 'International Tables Vol C Tables 4.2.6.8 and 6.1.1.4'

loop_
_geom_angle_atom_site_label_1
_geom_angle_atom_site_label_2
_geom_angle_atom_site_label_3
_geom_angle
_geom_angle_site_symmetry_1
_geom_angle_site_symmetry_3
N1 Ir1 C21 117.8(5) . .
N1 Ir1 O1 84.3(4) . .
C21 Ir1 O1 157.7(4) . .
N1 Ir1 O2 85.7(3) . .
C21 Ir1 O2 101.8(4) . .
O1 Ir1 O2 75.6(3) . .
N1 Ir1 C19 110.4(5) . .
C21 Ir1 C19 64.3(5) . .
O1 Ir1 C19 112.5(4) . .
O2 Ir1 C19 162.2(4) . .
N1 Ir1 C20 96.7(4) . .
C21 Ir1 C20 37.7(5) . .
O1 Ir1 C20 150.0(4) . .
O2 Ir1 C20 134.3(4) . .
C19 Ir1 C20 39.2(4) . .
N1 Ir1 C22 157.8(5) . .
C21 Ir1 C22 40.0(5) . .
O1 Ir1 C22 117.8(4) . .
O2 Ir1 C22 96.9(4) . .
C19 Ir1 C22 65.3(5) . .
C20 Ir1 C22 65.8(5) . .
N1 Ir1 C23 147.7(5) . .
C21 Ir1 C23 64.4(5) . .
O1 Ir1 C23 98.9(4) . .
O2 Ir1 C23 126.4(4) . .
C19 Ir1 C23 38.7(5) . .
C20 Ir1 C23 64.9(5) . .
C22 Ir1 C23 38.2(5) . .
N2 Ir2 C31 111.6(5) 2_677 .
N2 Ir2 C33 116.6(5) 2_677 .
C31 Ir2 C33 66.3(5) . .
N2 Ir2 O3 84.3(3) 2_677 .
C31 Ir2 O3 106.9(4) . .
C33 Ir2 O3 159.1(5) . .
N2 Ir2 C30 151.1(6) 2_677 .
C31 Ir2 C30 40.4(5) . .
C33 Ir2 C30 64.9(6) . .
O3 Ir2 C30 96.8(5) . .
N2 Ir2 C29 154.9(6) 2_677 .
C31 Ir2 C29 66.1(6) . .
C33 Ir2 C29 38.5(5) . .
O3 Ir2 C29 120.7(5) . .
C30 Ir2 C29 38.2(5) . .
N2 Ir2 C32 96.7(4) 2_677 .
C31 Ir2 C32 40.2(5) . .
C33 Ir2 C32 38.6(5) . .
O3 Ir2 C32 144.8(4) . .
C30 Ir2 C32 66.1(5) . .
C29 Ir2 C32 64.9(5) . .
N2 Ir2 O4 85.8(3) 2_677 .
C31 Ir2 O4 162.5(5) . .
C33 Ir2 O4 105.1(4) . .
O3 Ir2 O4 75.5(3) . .
C30 Ir2 O4 122.5(5) . .
C29 Ir2 O4 97.4(4) . .
C32 Ir2 O4 139.7(4) . .
C11 N1 C7 116.9(12) . .
C11 N1 Ir1 118.9(9) . .
C7 N1 Ir1 123.6(9) . .
C1 O1 Ir1 116.3(7) . .
C2 O2 Ir1 116.4(7) . .
C4 O3 Ir2 115.4(7) . .
C5 O4 Ir2 115.4(7) . .
O1 C1 C6 124.3(10) . .
O1 C1 C2 115.8(9) . .
C6 C1 C2 119.9(9) . .
O2 C2 C3 125.8(11) . .
O2 C2 C1 115.5(9) . .
C3 C2 C1 118.7(10) . .
C4 C3 C2 120.8(10) . .
C4 C3 Cl1 121.0(8) . .
C2 C3 Cl1 118.2(9) . .
O3 C4 C3 122.3(10) . .
O3 C4 C5 118.0(9) . .
C3 C4 C5 119.7(9) . .
O4 C5 C6 122.5(11) . .
O4 C5 C4 115.6(9) . .
C6 C5 C4 121.9(10) . .
C5 C6 C1 119.0(11) . .
C5 C6 Cl2 122.7(9) . .
C1 C6 Cl2 118.3(9) . .
N1 C7 C8 124.8(15) . .
C9 C8 C7 120.4(16) . .
C8 C9 C10 116.1(15) . .
C8 C9 C12 122.8(17) . .
C10 C9 C12 121.0(16) . .
C9 C10 C11 122.0(14) . .
N1 C11 C10 119.4(13) . .
C13 C12 C9 128(2) . .
C23 C19 C20 107.7(11) . .
C23 C19 C24 123.3(13) . .
C20 C19 C24 128.7(13) . .
C23 C19 Ir1 71.5(7) . .
C20 C19 Ir1 70.6(6) . .
C24 C19 Ir1 128.2(9) . .
C21 C20 C19 107.1(12) . .
C21 C20 C25 126.8(12) . .
C19 C20 C25 126.0(12) . .
C21 C20 Ir1 70.0(7) . .
C19 C20 Ir1 70.2(6) . .
C25 C20 Ir1 125.7(9) . .
C20 C21 C22 110.6(12) . .
C20 C21 C26 126.3(13) . .
C22 C21 C26 123.1(12) . .
C20 C21 Ir1 72.3(7) . .
C22 C21 Ir1 71.4(7) . .
C26 C21 Ir1 124.8(8) . .
C23 C22 C21 105.0(12) . .
C23 C22 C27 130.3(13) . .
C21 C22 C27 124.7(13) . .
C23 C22 Ir1 71.2(7) . .
C21 C22 Ir1 68.6(7) . .
C27 C22 Ir1 126.6(10) . .
C22 C23 C19 109.5(11) . .
C22 C23 C28 126.1(14) . .
C19 C23 C28 124.4(14) . .
C22 C23 Ir1 70.6(7) . .
C19 C23 Ir1 69.8(7) . .
C28 C23 Ir1 125.5(9) . .
C30 C29 C33 109.3(12) . .
C30 C29 C34 127.1(16) . .
C33 C29 C34 123.6(17) . .
C30 C29 Ir2 70.9(8) . .
C33 C29 Ir2 70.1(8) . .
C34 C29 Ir2 127.8(11) . .
C29 C30 C35 132.4(16) . .
C29 C30 C31 108.2(12) . .
C35 C30 C31 119.4(17) . .
C29 C30 Ir2 70.9(8) . .
C35 C30 Ir2 124.0(12) . .
C31 C30 Ir2 69.2(7) . .
C32 C31 C30 105.4(13) . .
C32 C31 C36 123.2(13) . .
C30 C31 C36 130.9(14) . .
C32 C31 Ir2 70.7(7) . .
C30 C31 Ir2 70.4(7) . .
C36 C31 Ir2 129.5(11) . .
C33 C32 C31 107.7(12) . .
C33 C32 C37 128.0(13) . .
C31 C32 C37 124.3(12) . .
C33 C32 Ir2 69.9(7) . .
C31 C32 Ir2 69.2(7) . .
C37 C32 Ir2 126.9(10) . .
C29 C33 C32 109.4(12) . .
C29 C33 C38 123.9(14) . .
C32 C33 C38 126.4(14) . .
C29 C33 Ir2 71.4(8) . .
C32 C33 Ir2 71.5(7) . .
C38 C33 Ir2 128.2(11) . .
O5 S1 O6 122.6(13) . .
O5 S1 O7 120.9(15) . .
O6 S1 O7 108.0(11) . .
O5 S1 C39 106.7(12) . .
O6 S1 C39 105.5(11) . .
O7 S1 C39 85.1(14) . .
F1 C39 F3 121.3(16) . .
F1 C39 F2 99.8(17) . .
F3 C39 F2 98.0(17) . .
F1 C39 S1 112.1(13) . .
F3 C39 S1 117.4(16) . .
F2 C39 S1 102.9(14) . .
O9 S2 O8 113.3(11) . .
O9 S2 O10 109.1(9) . .
O8 S2 O10 107.4(11) . .
O9 S2 C40 113.1(11) . 2_765
O8 S2 C40 107.6(10) . 2_765
O10 S2 C40 105.9(10) . 2_765
O9 S2 S2 113.1(11) . 2_765
O8 S2 S2 107.6(10) . 2_765
O10 S2 S2 105.9(10) . 2_765
C40 S2 S2 0.0(6) 2_765 2_765
C14 N2 C18 120.6(10) . .
C14 N2 Ir2 120.5(9) . 2_677
C18 N2 Ir2 118.9(8) . 2_677
C12 C13 C16 129(2) . .
C17 C16 C15 116.3(14) . .
C17 C16 C13 123.0(17) . .
C15 C16 C13 118.9(17) . .
C14 C15 C16 117.9(16) . .
N2 C14 C15 122.5(14) . .
C17 C18 N2 116.0(13) . .
C18 C17 C16 125.7(16) . .

loop_
_geom_bond_atom_site_label_1
_geom_bond_atom_site_label_2
_geom_bond_distance
_geom_bond_site_symmetry_2
Ir1 N1 2.072(9) .
Ir1 C21 2.107(12) .
Ir1 O1 2.111(7) .
Ir1 O2 2.121(7) .
Ir1 C19 2.130(12) .
Ir1 C20 2.136(10) .
Ir1 C22 2.145(12) .
Ir1 C23 2.152(11) .
Ir2 N2 2.111(8) 2_677
Ir2 C31 2.117(12) .
Ir2 C33 2.117(13) .
Ir2 O3 2.132(7) .
Ir2 C30 2.134(13) .
Ir2 C29 2.135(13) .
Ir2 C32 2.138(11) .
Ir2 O4 2.152(7) .
N1 C11 1.326(17) .
N1 C7 1.337(17) .
O1 C1 1.260(11) .
O2 C2 1.255(12) .
O3 C4 1.250(11) .
O4 C5 1.267(12) .
Cl1 C3 1.735(11) .
Cl2 C6 1.725(12) .
C1 C6 1.417(15) .
C1 C2 1.505(15) .
C2 C3 1.405(14) .
C3 C4 1.375(15) .
C4 C5 1.487(15) .
C5 C6 1.361(15) .
C7 C8 1.36(2) .
C8 C9 1.34(2) .
C9 C10 1.372(19) .
C9 C12 1.47(2) .
C10 C11 1.420(19) .
C12 C13 1.28(2) .
C19 C23 1.420(18) .
C19 C20 1.431(17) .
C19 C24 1.508(17) .
C20 C21 1.373(16) .
C20 C25 1.523(17) .
C21 C22 1.455(18) .
C21 C26 1.558(18) .
C22 C23 1.404(18) .
C22 C27 1.468(19) .
C23 C28 1.508(18) .
C29 C30 1.40(2) .
C29 C33 1.402(19) .
C29 C34 1.50(2) .
C30 C35 1.46(2) .
C30 C31 1.467(19) .
C31 C32 1.461(18) .
C31 C36 1.512(18) .
C32 C33 1.408(17) .
C32 C37 1.507(17) .
C33 C38 1.50(2) .
S1 O5 1.301(14) .
S1 O6 1.435(13) .
S1 O7 1.542(17) .
S1 C39 1.828(18) .
C39 F1 1.31(2) .
C39 F3 1.32(2) .
C39 F2 1.33(2) .
S2 O9 1.366(13) .
S2 O8 1.394(14) .
S2 O10 1.442(13) .
S2 C40 1.684(18) 2_765
S2 S2 1.684(18) 2_765
N2 C14 1.333(15) .
N2 C18 1.382(16) .
N2 Ir2 2.111(8) 2_677
C13 C16 1.519(19) .
C16 C17 1.37(2) .
C16 C15 1.39(2) .
C15 C14 1.385(18) .
C18 C17 1.344(17) .
